data_7056822
loop_
_publ_author_name
'T\"umer, Yasemin'
'Asmafiliz, Nuran'
'Zeyrek, C. Tu\(grul'
'K\?il\?i\,c, Zeynel'
'A\,c\?ik, Leyla'
'\,Celik, S. P\?inar'
'T\"urk, Mustafa'
'\,Ca\(gda\,s Tunal\?i, B.'
'\"Unver, H\"useyin'
'H\"okelek, Tuncer'

_publ_section_title
;
 Syntheses, spectroscopic and crystallographic characterizations of cis-
 and trans-dispirocyclic ferrocenylphosphazenes: molecular dockings,
 cytotoxic and antimicrobial activities
;
_journal_issue 3
_journal_name_full 'New Journal of Chemistry'
_journal_page_first 1740
_journal_paper_doi 10.1039/C7NJ03643D
_journal_volume 42
_journal_year 2018
_chemical_formula_moiety 'C28 H36 Cl2 Fe2 N7 P3'
_chemical_formula_sum 'C28 H36 Cl2 Fe2 N7 P3'
_chemical_formula_weight 746.15
_space_group_IT_number 15
_space_group_name_Hall '-C 2yc'
_space_group_name_H-M_alt 'C 1 2/c 1'
_symmetry_cell_setting monoclinic
_symmetry_space_group_name_Hall '-C 2yc'
_symmetry_space_group_name_H-M 'C 1 2/c 1'
_atom_sites_solution_hydrogens geom
_atom_sites_solution_primary direct
_atom_sites_solution_secondary difmap
_audit_creation_method SHELXL-97
_audit_update_record
;
2017-01-17 deposited with the CCDC.
2017-12-18 downloaded from the CCDC.
;
_cell_angle_alpha 90.00
_cell_angle_beta 111.439(2)
_cell_angle_gamma 90.00
_cell_formula_units_Z 8
_cell_length_a 33.5336(6)
_cell_length_b 13.8058(3)
_cell_length_c 15.6001(4)
_cell_measurement_reflns_used 9662
_cell_measurement_temperature 296(2)
_cell_measurement_theta_max 28.33
_cell_measurement_theta_min 3.06
_cell_volume 6722.5(3)
_computing_cell_refinement 'SAINT (Bruker, 2012)'
_computing_data_collection 'APEX2 (Bruker, 2012)'
_computing_data_reduction SAINT
_computing_molecular_graphics 'ORTEP-3 for Windows (Farrugia, 2012)'
_computing_publication_material 'WinGX publication routines (Farrugia, 2012) and PLATON (Spek, 2009)'
_computing_structure_refinement 'SHELXL97 (Sheldrick, 2008)'
_computing_structure_solution 'SHELXS97 (Sheldrick, 2008)'
_diffrn_ambient_temperature 296(2)
_diffrn_measured_fraction_theta_full 0.988
_diffrn_measured_fraction_theta_max 0.988
_diffrn_measurement_device_type 'Bruker Kappa APEXII CCD area-detector diffractometer'
_diffrn_measurement_method '\f and \w scans'
_diffrn_radiation_monochromator graphite
_diffrn_radiation_source 'fine-focus sealed tube'
_diffrn_radiation_type MoK\a
_diffrn_radiation_wavelength 0.71073
_diffrn_reflns_av_R_equivalents 0.0531
_diffrn_reflns_av_sigmaI/netI 0.0329
_diffrn_reflns_limit_h_max 44
_diffrn_reflns_limit_h_min -44
_diffrn_reflns_limit_k_max 17
_diffrn_reflns_limit_k_min -18
_diffrn_reflns_limit_l_max 20
_diffrn_reflns_limit_l_min -20
_diffrn_reflns_number 64954
_diffrn_reflns_theta_full 28.41
_diffrn_reflns_theta_max 28.41
_diffrn_reflns_theta_min 3.02
_exptl_absorpt_coefficient_mu 1.196
_exptl_absorpt_correction_T_max 0.877
_exptl_absorpt_correction_T_min 0.826
_exptl_absorpt_correction_type multi-scan
_exptl_absorpt_process_details 'SADABS; Bruker, 2012'
_exptl_crystal_colour bronze
_exptl_crystal_density_diffrn 1.474
_exptl_crystal_density_method 'not measured'
_exptl_crystal_description prism
_exptl_crystal_F_000 3072
_exptl_crystal_size_max 0.16
_exptl_crystal_size_mid 0.14
_exptl_crystal_size_min 0.11
_refine_diff_density_max 1.245
_refine_diff_density_min -0.947
_refine_diff_density_rms 0.091
_refine_ls_extinction_method none
_refine_ls_goodness_of_fit_ref 1.060
_refine_ls_hydrogen_treatment constr
_refine_ls_matrix_type full
_refine_ls_number_parameters 397
_refine_ls_number_reflns 8344
_refine_ls_number_restraints 0
_refine_ls_restrained_S_all 1.060
_refine_ls_R_factor_all 0.1056
_refine_ls_R_factor_gt 0.0725
_refine_ls_shift/su_max 0.000
_refine_ls_shift/su_mean 0.000
_refine_ls_structure_factor_coef Fsqd
_refine_ls_weighting_details 'calc w=1/[\s^2^(Fo^2^)+(0.0311P)^2^+44.7823P] where P=(Fo^2^+2Fc^2^)/3'
_refine_ls_weighting_scheme calc
_refine_ls_wR_factor_gt 0.1394
_refine_ls_wR_factor_ref 0.1595
_reflns_number_gt 6149
_reflns_number_total 8344
_reflns_threshold_expression I>2\s(I)
_cod_data_source_file c7nj03643d2.cif
_cod_data_source_block yasemin2
_cod_depositor_comments 'Adding full bibliography for 7056822--7056825.cif.'
_cod_original_sg_symbol_H-M 'C 2/c'
_cod_database_code 7056822

loop_
_symmetry_equiv_pos_as_xyz
'x, y, z'
'-x, y, -z+1/2'
'x+1/2, y+1/2, z'
'-x+1/2, y+1/2, -z+1/2'
'-x, -y, -z'
'x, -y, z-1/2'
'-x+1/2, -y+1/2, -z'
'x+1/2, -y+1/2, z-1/2'

loop_
_atom_site_label
_atom_site_type_symbol
_atom_site_fract_x
_atom_site_fract_y
_atom_site_fract_z
_atom_site_U_iso_or_equiv
_atom_site_adp_type
_atom_site_occupancy
_atom_site_symmetry_multiplicity
_atom_site_calc_flag
_atom_site_refinement_flags
Fe1 Fe 0.135856(18) 0.50398(4) 0.44817(4) 0.04544(17) Uani 1 1 d .
Fe2 Fe 0.496094(19) 0.75771(6) 0.49665(5) 0.0609(2) Uani 1 1 d .
Cl1A Cl 0.38448(12) 0.3454(2) 0.5703(3) 0.0826(9) Uani 0.64 1 d P
Cl1B Cl 0.4054(3) 0.3912(7) 0.6018(5) 0.145(4) Uani 0.36 1 d P
Cl2A Cl 0.28915(12) 0.3234(3) 0.4490(3) 0.0826(10) Uani 0.60 1 d P
Cl2B Cl 0.3135(4) 0.3104(5) 0.4908(7) 0.178(5) Uani 0.40 1 d P
P1 P 0.31174(3) 0.60116(7) 0.56946(6) 0.0323(2) Uani 1 1 d .
P2 P 0.33689(5) 0.43121(9) 0.50975(10) 0.0660(4) Uani 1 1 d .
P3 P 0.32739(3) 0.59354(8) 0.40124(6) 0.0382(2) Uani 1 1 d .
N1 N 0.32335(14) 0.4876(2) 0.5815(3) 0.0556(10) Uani 1 1 d .
N2 N 0.34322(14) 0.4828(3) 0.4271(3) 0.0550(10) Uani 1 1 d .
N3 N 0.31418(10) 0.6455(2) 0.4777(2) 0.0376(7) Uani 1 1 d .
N4 N 0.26645(10) 0.6217(2) 0.5828(2) 0.0410(7) Uani 1 1 d .
N5 N 0.34072(10) 0.6627(3) 0.6616(2) 0.0463(8) Uani 1 1 d .
N6 N 0.29117(12) 0.5984(3) 0.2978(2) 0.0615(11) Uani 1 1 d .
N7 N 0.36308(10) 0.6580(3) 0.3751(2) 0.0447(8) Uani 1 1 d .
C1 C 0.31697(15) 0.6758(3) 0.7231(3) 0.0531(11) Uani 1 1 d .
H1A H 0.3260 0.7347 0.7590 0.064 Uiso 1 1 calc R
H1B H 0.3217 0.6214 0.7650 0.064 Uiso 1 1 calc R
C2 C 0.27034(14) 0.6823(3) 0.6614(3) 0.0468(9) Uani 1 1 d .
H2A H 0.2521 0.6585 0.6929 0.056 Uiso 1 1 calc R
H2B H 0.2624 0.7486 0.6423 0.056 Uiso 1 1 calc R
C3 C 0.22487(12) 0.6128(3) 0.5080(3) 0.0424(9) Uani 1 1 d .
H3A H 0.2290 0.5872 0.4539 0.051 Uiso 1 1 calc R
H3B H 0.2120 0.6765 0.4927 0.051 Uiso 1 1 calc R
C4 C 0.19509(11) 0.5477(3) 0.5330(2) 0.0348(7) Uani 1 1 d .
C5 C 0.16386(12) 0.5783(3) 0.5683(3) 0.0427(9) Uani 1 1 d .
H5 H 0.1583 0.6420 0.5796 0.051 Uiso 1 1 calc R
C6 C 0.14254(13) 0.4956(4) 0.5834(3) 0.0527(11) Uani 1 1 d .
H6 H 0.1205 0.4956 0.6062 0.063 Uiso 1 1 calc R
C7 C 0.16039(14) 0.4136(3) 0.5582(3) 0.0561(11) Uani 1 1 d .
H7 H 0.1522 0.3497 0.5611 0.067 Uiso 1 1 calc R
C8 C 0.19307(13) 0.4449(3) 0.5275(3) 0.0475(10) Uani 1 1 d .
H8 H 0.2102 0.4052 0.5072 0.057 Uiso 1 1 calc R
C9 C 0.1250(2) 0.5659(6) 0.3240(4) 0.090(2) Uani 1 1 d .
H9 H 0.1434 0.6083 0.3106 0.108 Uiso 1 1 calc R
C10 C 0.1249(2) 0.4660(7) 0.3158(4) 0.105(3) Uani 1 1 d .
H10 H 0.1431 0.4297 0.2954 0.126 Uiso 1 1 calc R
C11 C 0.0924(3) 0.4295(6) 0.3436(5) 0.109(3) Uani 1 1 d .
H11 H 0.0854 0.3646 0.3458 0.131 Uiso 1 1 calc R
C12 C 0.07282(17) 0.5075(7) 0.3673(4) 0.096(2) Uani 1 1 d .
H12 H 0.0500 0.5036 0.3875 0.115 Uiso 1 1 calc R
C13 C 0.0924(2) 0.5926(6) 0.3563(4) 0.0881(19) Uani 1 1 d .
H13 H 0.0854 0.6551 0.3680 0.106 Uiso 1 1 calc R
C14 C 0.38637(15) 0.6436(5) 0.7038(4) 0.0795(17) Uani 1 1 d .
H14A H 0.3982 0.6366 0.6566 0.119 Uiso 1 1 calc R
H14C H 0.3909 0.5850 0.7392 0.119 Uiso 1 1 calc R
H14B H 0.4002 0.6966 0.7434 0.119 Uiso 1 1 calc R
C15 C 0.30289(15) 0.6586(4) 0.2350(3) 0.0578(12) Uani 1 1 d .
H15A H 0.2910 0.7231 0.2318 0.069 Uiso 1 1 calc R
H15B H 0.2927 0.6307 0.1737 0.069 Uiso 1 1 calc R
C16 C 0.35143(15) 0.6616(4) 0.2750(3) 0.0564(11) Uani 1 1 d .
H16A H 0.3634 0.6066 0.2539 0.068 Uiso 1 1 calc R
H16B H 0.3619 0.7207 0.2570 0.068 Uiso 1 1 calc R
C17 C 0.40837(14) 0.6474(4) 0.4330(3) 0.0651(14) Uani 1 1 d .
H17A H 0.4180 0.5833 0.4238 0.078 Uiso 1 1 calc R
H17B H 0.4115 0.6528 0.4971 0.078 Uiso 1 1 calc R
C18 C 0.43589(13) 0.7211(4) 0.4124(3) 0.0560(12) Uani 1 1 d .
C19 C 0.43743(16) 0.8204(4) 0.4344(4) 0.0739(15) Uani 1 1 d .
H19 H 0.4210 0.8513 0.4631 0.089 Uiso 1 1 calc R
C20 C 0.4682(2) 0.8646(6) 0.4054(5) 0.107(3) Uani 1 1 d .
H20 H 0.4759 0.9297 0.4127 0.128 Uiso 1 1 calc R
C21 C 0.4851(2) 0.7949(7) 0.3641(4) 0.107(3) Uani 1 1 d .
H21 H 0.5058 0.8050 0.3386 0.128 Uiso 1 1 calc R
C22 C 0.46518(18) 0.7060(6) 0.3680(4) 0.0852(19) Uani 1 1 d .
H22 H 0.4705 0.6472 0.3451 0.102 Uiso 1 1 calc R
C23 C 0.5102(3) 0.7579(12) 0.6337(5) 0.137(5) Uani 1 1 d .
H23 H 0.4918 0.7773 0.6629 0.164 Uiso 1 1 calc R
C24 C 0.5390(3) 0.8174(7) 0.6119(6) 0.130(4) Uani 1 1 d .
H24 H 0.5433 0.8834 0.6238 0.156 Uiso 1 1 calc R
C25 C 0.55971(17) 0.7593(7) 0.5694(5) 0.095(2) Uani 1 1 d .
H25 H 0.5806 0.7798 0.5473 0.114 Uiso 1 1 calc R
C26 C 0.5449(2) 0.6682(6) 0.5651(5) 0.095(2) Uani 1 1 d .
H26 H 0.5540 0.6154 0.5400 0.114 Uiso 1 1 calc R
C27 C 0.5140(2) 0.6655(8) 0.6040(5) 0.116(3) Uani 1 1 d .
H27 H 0.4986 0.6113 0.6092 0.140 Uiso 1 1 calc R
C28 C 0.24889(15) 0.5575(4) 0.2727(3) 0.0695(15) Uani 1 1 d .
H28A H 0.2473 0.5197 0.3230 0.104 Uiso 1 1 calc R
H28B H 0.2431 0.5168 0.2196 0.104 Uiso 1 1 calc R
H28C H 0.2281 0.6087 0.2587 0.104 Uiso 1 1 calc R

loop_
_atom_site_aniso_label
_atom_site_aniso_U_11
_atom_site_aniso_U_22
_atom_site_aniso_U_33
_atom_site_aniso_U_23
_atom_site_aniso_U_13
_atom_site_aniso_U_12
Fe1 0.0359(3) 0.0495(3) 0.0467(3) -0.0017(3) 0.0102(2) -0.0033(2)
Fe2 0.0335(3) 0.0965(6) 0.0525(4) 0.0121(4) 0.0155(3) 0.0024(3)
Cl1A 0.094(2) 0.0752(17) 0.089(2) 0.0193(14) 0.0460(18) 0.0437(15)
Cl1B 0.144(7) 0.213(10) 0.101(5) 0.058(6) 0.072(5) 0.129(7)
Cl2A 0.095(2) 0.0483(18) 0.114(3) -0.0186(16) 0.0493(18) -0.0242(14)
Cl2B 0.362(15) 0.037(2) 0.227(11) -0.031(5) 0.214(11) -0.031(6)
P1 0.0325(4) 0.0330(4) 0.0341(4) -0.0022(4) 0.0152(4) -0.0017(4)
P2 0.1039(11) 0.0386(6) 0.0833(9) 0.0095(6) 0.0673(9) 0.0190(6)
P3 0.0385(5) 0.0457(5) 0.0317(5) -0.0040(4) 0.0144(4) -0.0053(4)
N1 0.089(3) 0.0359(18) 0.063(2) 0.0111(16) 0.053(2) 0.0154(18)
N2 0.084(3) 0.0415(19) 0.058(2) -0.0057(16) 0.048(2) 0.0024(18)
N3 0.0416(16) 0.0382(16) 0.0380(16) 0.0014(13) 0.0207(14) 0.0023(13)
N4 0.0341(15) 0.0499(19) 0.0428(17) -0.0118(15) 0.0188(13) -0.0047(14)
N5 0.0388(17) 0.064(2) 0.0321(16) -0.0071(15) 0.0083(13) -0.0077(16)
N6 0.050(2) 0.096(3) 0.0335(18) -0.0044(19) 0.0094(15) -0.016(2)
N7 0.0406(17) 0.060(2) 0.0368(17) 0.0060(15) 0.0176(14) -0.0026(15)
C1 0.070(3) 0.055(3) 0.037(2) -0.0088(19) 0.023(2) -0.011(2)
C2 0.062(3) 0.042(2) 0.048(2) -0.0088(18) 0.033(2) -0.0018(19)
C3 0.0350(18) 0.050(2) 0.045(2) 0.0076(18) 0.0181(16) 0.0008(16)
C4 0.0280(16) 0.0392(19) 0.0387(18) 0.0028(15) 0.0137(14) 0.0000(14)
C5 0.0362(19) 0.045(2) 0.051(2) -0.0058(18) 0.0213(17) -0.0049(16)
C6 0.036(2) 0.075(3) 0.051(2) 0.007(2) 0.0209(18) -0.006(2)
C7 0.046(2) 0.044(2) 0.071(3) 0.018(2) 0.014(2) -0.0039(19)
C8 0.040(2) 0.040(2) 0.060(3) 0.0002(19) 0.0152(19) 0.0070(17)
C9 0.077(4) 0.132(6) 0.048(3) 0.023(4) 0.007(3) -0.009(4)
C10 0.089(5) 0.163(8) 0.051(3) -0.030(4) 0.013(3) 0.015(5)
C11 0.095(5) 0.108(6) 0.084(5) -0.033(4) -0.014(4) -0.029(5)
C12 0.033(2) 0.154(7) 0.076(4) 0.008(4) -0.007(2) -0.011(4)
C13 0.067(4) 0.108(5) 0.068(4) 0.017(4) -0.001(3) 0.020(4)
C14 0.043(3) 0.114(5) 0.065(3) -0.002(3) 0.001(2) -0.002(3)
C15 0.063(3) 0.077(3) 0.0297(19) 0.000(2) 0.0130(19) 0.014(2)
C16 0.060(3) 0.075(3) 0.040(2) 0.004(2) 0.025(2) 0.001(2)
C17 0.043(2) 0.087(4) 0.063(3) 0.023(3) 0.017(2) -0.005(2)
C18 0.034(2) 0.090(4) 0.046(2) 0.014(2) 0.0167(18) -0.001(2)
C19 0.047(3) 0.084(4) 0.081(4) 0.021(3) 0.011(2) 0.008(3)
C20 0.064(4) 0.115(6) 0.114(6) 0.060(5) 0.000(4) -0.025(4)
C21 0.059(4) 0.201(9) 0.063(4) 0.033(5) 0.026(3) -0.035(5)
C22 0.066(3) 0.144(6) 0.055(3) -0.009(3) 0.034(3) -0.014(4)
C23 0.075(5) 0.282(15) 0.047(3) 0.015(6) 0.016(3) 0.070(7)
C24 0.118(7) 0.117(7) 0.097(6) -0.030(5) -0.028(5) 0.025(6)
C25 0.036(3) 0.149(7) 0.086(4) 0.013(5) 0.007(3) -0.010(4)
C26 0.069(4) 0.120(6) 0.084(4) 0.013(4) 0.015(3) 0.033(4)
C27 0.066(4) 0.177(9) 0.085(5) 0.070(6) 0.001(4) -0.017(5)
C28 0.052(3) 0.089(4) 0.058(3) -0.033(3) 0.007(2) -0.015(3)

loop_
_atom_type_symbol
_atom_type_description
_atom_type_scat_dispersion_real
_atom_type_scat_dispersion_imag
_atom_type_scat_source
C C 0.0033 0.0016 'International Tables Vol C Tables 4.2.6.8 and 6.1.1.4'
H H 0.0000 0.0000 'International Tables Vol C Tables 4.2.6.8 and 6.1.1.4'
Cl Cl 0.1484 0.1585 'International Tables Vol C Tables 4.2.6.8 and 6.1.1.4'
Fe Fe 0.3463 0.8444 'International Tables Vol C Tables 4.2.6.8 and 6.1.1.4'
N N 0.0061 0.0033 'International Tables Vol C Tables 4.2.6.8 and 6.1.1.4'
P P 0.1023 0.0942 'International Tables Vol C Tables 4.2.6.8 and 6.1.1.4'

loop_
_geom_angle_atom_site_label_1
_geom_angle_atom_site_label_2
_geom_angle_atom_site_label_3
_geom_angle
C4 Fe1 C5 40.62(14)
C4 Fe1 C6 68.44(15)
C4 Fe1 C7 68.68(16)
C4 Fe1 C8 40.90(15)
C4 Fe1 C13 123.8(2)
C5 Fe1 C6 40.46(16)
C7 Fe1 C5 68.01(18)
C7 Fe1 C6 40.26(19)
C8 Fe1 C5 68.14(17)
C8 Fe1 C6 68.05(18)
C8 Fe1 C7 40.67(17)
C8 Fe1 C13 160.3(3)
C9 Fe1 C4 106.8(2)
C9 Fe1 C5 121.9(3)
C9 Fe1 C6 157.8(3)
C9 Fe1 C7 160.2(3)
C9 Fe1 C8 123.4(2)
C9 Fe1 C10 39.9(3)
C9 Fe1 C11 67.6(3)
C9 Fe1 C12 67.2(3)
C9 Fe1 C13 40.6(3)
C10 Fe1 C4 120.6(3)
C10 Fe1 C5 156.3(3)
C10 Fe1 C6 161.4(3)
C10 Fe1 C7 124.5(3)
C10 Fe1 C8 107.2(3)
C10 Fe1 C13 67.8(3)
C11 Fe1 C4 156.7(3)
C11 Fe1 C5 161.7(3)
C11 Fe1 C6 125.3(3)
C11 Fe1 C7 108.5(3)
C11 Fe1 C8 121.8(3)
C11 Fe1 C10 40.6(3)
C11 Fe1 C12 39.8(3)
C11 Fe1 C13 67.6(3)
C12 Fe1 C4 161.0(3)
C12 Fe1 C5 125.8(3)
C12 Fe1 C6 109.9(2)
C12 Fe1 C7 123.2(3)
C12 Fe1 C8 157.6(3)
C12 Fe1 C10 67.2(3)
C12 Fe1 C13 39.9(3)
C13 Fe1 C5 108.4(2)
C13 Fe1 C6 122.8(2)
C13 Fe1 C7 157.8(3)
C18 Fe2 C19 40.5(2)
C20 Fe2 C18 68.4(2)
C20 Fe2 C19 40.5(2)
C20 Fe2 C21 40.1(3)
C21 Fe2 C18 68.6(2)
C21 Fe2 C19 67.9(3)
C22 Fe2 C18 40.72(19)
C22 Fe2 C19 67.8(3)
C22 Fe2 C20 67.8(3)
C22 Fe2 C21 40.7(3)
C23 Fe2 C18 118.7(3)
C23 Fe2 C19 108.4(3)
C23 Fe2 C20 127.8(5)
C23 Fe2 C21 165.0(6)
C23 Fe2 C22 152.9(5)
C23 Fe2 C24 40.6(4)
C23 Fe2 C25 67.2(3)
C23 Fe2 C26 66.9(3)
C24 Fe2 C18 153.2(4)
C24 Fe2 C19 119.9(3)
C24 Fe2 C20 108.9(4)
C24 Fe2 C21 127.5(4)
C24 Fe2 C22 165.0(4)
C25 Fe2 C18 164.6(3)
C25 Fe2 C19 154.2(3)
C25 Fe2 C20 120.6(3)
C25 Fe2 C21 109.4(3)
C25 Fe2 C22 127.9(3)
C25 Fe2 C24 39.9(3)
C25 Fe2 C26 38.9(3)
C26 Fe2 C18 127.8(3)
C26 Fe2 C19 165.0(3)
C26 Fe2 C20 153.5(3)
C26 Fe2 C21 120.3(3)
C26 Fe2 C22 109.3(3)
C26 Fe2 C24 66.6(3)
C27 Fe2 C18 107.8(3)
C27 Fe2 C19 127.4(3)
C27 Fe2 C20 165.0(4)
C27 Fe2 C21 153.6(5)
C27 Fe2 C22 119.4(4)
C27 Fe2 C23 40.1(4)
C27 Fe2 C24 67.6(4)
C27 Fe2 C25 66.8(3)
C27 Fe2 C26 40.0(3)
N1 P1 N4 110.57(19)
N1 P1 N5 111.1(2)
N3 P1 N1 113.05(17)
N3 P1 N4 113.92(17)
N3 P1 N5 112.33(18)
N4 P1 N5 94.48(17)
Cl1A P2 Cl2A 98.09(16)
Cl2A P2 Cl1B 121.8(3)
Cl2B P2 Cl1A 75.4(4)
Cl2B P2 Cl1B 98.9(5)
N1 P2 Cl1A 111.1(2)
N1 P2 Cl1B 99.1(3)
N1 P2 Cl2A 107.3(2)
N1 P2 Cl2B 110.6(3)
N2 P2 Cl1A 110.3(2)
N2 P2 Cl1B 102.8(3)
N2 P2 Cl2A 105.0(2)
N2 P2 Cl2B 117.9(4)
N2 P2 N1 122.01(19)
N2 P3 N6 110.1(2)
N2 P3 N7 111.56(19)
N3 P3 N2 113.31(17)
N3 P3 N6 114.5(2)
N3 P3 N7 111.51(18)
N6 P3 N7 94.49(18)
P2 N1 P1 121.5(2)
P2 N2 P3 120.5(2)
P1 N3 P3 128.6(2)
C2 N4 P1 114.1(3)
C2 N4 C3 119.3(3)
C3 N4 P1 123.0(3)
C1 N5 P1 110.3(3)
C14 N5 P1 119.3(3)
C14 N5 C1 117.5(4)
C15 N6 P3 114.0(3)
C28 N6 P3 123.8(3)
C28 N6 C15 121.7(4)
C16 N7 P3 110.2(3)
C17 N7 P3 118.3(3)
C17 N7 C16 118.2(3)
N5 C1 C2 105.9(3)
N5 C1 H1A 110.5
N5 C1 H1B 110.5
C2 C1 H1A 110.5
C2 C1 H1B 110.5
H1A C1 H1B 108.7
N4 C2 C1 104.9(3)
N4 C2 H2A 110.8
N4 C2 H2B 110.8
C1 C2 H2A 110.8
C1 C2 H2B 110.8
H2A C2 H2B 108.8
N4 C3 C4 112.1(3)
N4 C3 H3A 109.2
N4 C3 H3B 109.2
C4 C3 H3A 109.2
C4 C3 H3B 109.2
H3A C3 H3B 107.9
C3 C4 Fe1 126.5(3)
C5 C4 Fe1 69.9(2)
C5 C4 C3 125.6(3)
C5 C4 C8 107.2(3)
C8 C4 Fe1 69.6(2)
C8 C4 C3 127.2(3)
Fe1 C5 H5 126.4
C4 C5 Fe1 69.5(2)
C4 C5 H5 125.8
C6 C5 Fe1 69.9(2)
C6 C5 C4 108.5(4)
C6 C5 H5 125.8
Fe1 C6 H6 126.3
C5 C6 Fe1 69.7(2)
C5 C6 H6 125.9
C7 C6 Fe1 69.7(3)
C7 C6 C5 108.2(4)
C7 C6 H6 125.9
Fe1 C7 H7 126.0
C6 C7 Fe1 70.1(3)
C6 C7 C8 108.1(4)
C6 C7 H7 126.0
C8 C7 Fe1 69.6(2)
C8 C7 H7 126.0
Fe1 C8 H8 126.4
C7 C8 Fe1 69.7(2)
C4 C8 Fe1 69.5(2)
C4 C8 H8 125.9
C7 C8 C4 108.1(4)
C7 C8 H8 125.9
Fe1 C9 H9 125.4
C10 C9 Fe1 70.2(4)
C10 C9 C13 108.6(7)
C10 C9 H9 125.7
C13 C9 Fe1 70.2(3)
C13 C9 H9 125.7
Fe1 C10 H10 126.1
C9 C10 Fe1 69.8(4)
C9 C10 C11 107.7(7)
C9 C10 H10 126.2
C11 C10 Fe1 69.5(4)
C11 C10 H10 126.2
Fe1 C11 H11 125.3
C10 C11 Fe1 69.9(4)
C10 C11 H11 126.2
C12 C11 Fe1 70.2(3)
C12 C11 C10 107.5(7)
C12 C11 H11 126.2
C11 C12 C13 109.6(7)
C11 C12 Fe1 70.0(3)
C13 C12 Fe1 70.4(3)
C11 C12 H12 125.2
C13 C12 H12 125.2
Fe1 C12 H12 126.0
Fe1 C13 H13 125.9
C9 C13 Fe1 69.2(3)
C9 C13 H13 126.7
C12 C13 C9 106.7(7)
C12 C13 H13 126.7
C12 C13 Fe1 69.7(3)
N5 C14 H14A 109.5
N5 C14 H14B 109.5
N5 C14 H14C 109.5
H14A C14 H14B 109.5
H14A C14 H14C 109.5
H14C C14 H14B 109.5
N6 C15 C16 104.7(4)
N6 C15 H15A 110.8
N6 C15 H15B 110.8
C16 C15 H15A 110.8
C16 C15 H15B 110.8
H15A C15 H15B 108.9
N7 C16 C15 105.4(3)
N7 C16 H16A 110.7
N7 C16 H16B 110.7
C15 C16 H16A 110.7
C15 C16 H16B 110.7
H16A C16 H16B 108.8
N7 C17 C18 112.7(4)
N7 C17 H17A 109.1
N7 C17 H17B 109.1
C18 C17 H17A 109.1
C18 C17 H17B 109.1
H17A C17 H17B 107.8
C17 C18 Fe2 125.5(3)
C19 C18 Fe2 70.2(3)
C19 C18 C17 125.8(5)
C19 C18 C22 107.1(5)
C22 C18 Fe2 69.4(3)
C22 C18 C17 127.1(6)
Fe2 C19 H19 127.1
C18 C19 Fe2 69.3(3)
C18 C19 H19 126.0
C20 C19 Fe2 69.2(3)
C20 C19 C18 108.0(6)
C20 C19 H19 126.0
Fe2 C20 H20 125.5
C19 C20 Fe2 70.3(3)
C19 C20 H20 125.7
C21 C20 Fe2 70.0(4)
C21 C20 C19 108.6(7)
C21 C20 H20 125.7
Fe2 C21 H21 126.1
C20 C21 Fe2 69.9(4)
C20 C21 C22 107.7(5)
C20 C21 H21 126.1
C22 C21 Fe2 69.4(3)
C22 C21 H21 126.1
Fe2 C22 H22 126.1
C18 C22 Fe2 69.9(3)
C18 C22 H22 125.7
C21 C22 Fe2 69.9(4)
C21 C22 C18 108.5(7)
C21 C22 H22 125.7
Fe2 C23 H23 125.5
C24 C23 Fe2 70.0(4)
C24 C23 H23 126.1
C27 C23 C24 107.7(7)
C27 C23 H23 126.1
C27 C23 Fe2 69.9(4)
Fe2 C24 H24 125.8
C23 C24 Fe2 69.4(5)
C23 C24 H24 126.6
C25 C24 Fe2 69.8(4)
C25 C24 C23 106.8(9)
C25 C24 H24 126.6
Fe2 C25 H25 125.3
C24 C25 Fe2 70.2(4)
C24 C25 H25 125.5
C26 C25 Fe2 70.5(3)
C26 C25 C24 109.0(7)
C26 C25 H25 125.5
Fe2 C26 H26 125.8
C25 C26 Fe2 70.5(4)
C25 C26 C27 109.0(8)
C25 C26 H26 125.5
C27 C26 Fe2 69.8(4)
C27 C26 H26 125.5
Fe2 C27 H27 125.1
C23 C27 Fe2 70.0(5)
C23 C27 H27 126.3
C26 C27 Fe2 70.2(4)
C26 C27 C23 107.5(8)
C26 C27 H27 126.3
N6 C28 H28A 109.5
N6 C28 H28B 109.5
N6 C28 H28C 109.5
H28A C28 H28B 109.5
H28A C28 H28C 109.5
H28B C28 H28C 109.5

loop_
_geom_bond_atom_site_label_1
_geom_bond_atom_site_label_2
_geom_bond_distance
Fe1 C4 2.034(3)
Fe1 C5 2.039(4)
Fe1 C6 2.042(4)
Fe1 C7 2.037(4)
Fe1 C8 2.035(4)
Fe1 C9 2.024(6)
Fe1 C10 2.030(6)
Fe1 C11 2.025(6)
Fe1 C12 2.028(5)
Fe2 C18 2.029(4)
Fe2 C19 2.041(5)
Fe2 C20 2.026(6)
Fe2 C21 2.028(6)
Fe2 C22 2.023(6)
Fe2 C23 2.013(7)
Fe2 C24 2.022(7)
Fe2 C25 2.017(5)
Fe2 C26 2.017(6)
Fe2 C27 2.012(7)
Cl1A P2 1.934(4)
Cl2A P2 2.137(4)
Cl1B P2 2.288(8)
Cl2B P2 1.821(8)
P1 N1 1.610(3)
P1 N3 1.587(3)
P1 N4 1.632(3)
P1 N5 1.647(3)
P2 N1 1.561(4)
P2 N2 1.555(4)
P3 N2 1.620(4)
P3 N3 1.587(3)
P3 N6 1.629(4)
P3 N7 1.657(3)
N4 C2 1.450(5)
N4 C3 1.460(5)
N5 C1 1.464(5)
N6 C15 1.444(6)
N6 C28 1.441(6)
N7 C16 1.466(5)
N7 C17 1.463(5)
C1 H1A 0.9700
C1 H1B 0.9700
C2 C1 1.509(6)
C2 H2A 0.9700
C2 H2B 0.9700
C3 H3A 0.9700
C3 H3B 0.9700
C4 C3 1.497(5)
C4 C5 1.414(5)
C4 C8 1.422(5)
C5 C6 1.411(6)
C5 H5 0.9300
C6 H6 0.9300
C7 C6 1.404(7)
C7 C8 1.415(6)
C7 H7 0.9300
C8 H8 0.9300
C9 C10 1.385(10)
C9 H9 0.9300
C10 H10 0.9300
C11 C10 1.406(11)
C11 H11 0.9300
C12 C11 1.380(10)
C12 H12 0.9300
C13 Fe1 2.036(6)
C13 C9 1.408(9)
C13 C12 1.387(9)
C13 H13 0.9300
C14 N5 1.453(6)
C14 H14A 0.9600
C14 H14B 0.9600
C14 H14C 0.9600
C15 H15A 0.9700
C15 H15B 0.9700
C16 C15 1.516(6)
C16 H16A 0.9700
C16 H16B 0.9700
C17 H17A 0.9700
C17 H17B 0.9700
C18 C17 1.485(6)
C18 C19 1.410(8)
C18 C22 1.410(7)
C19 C20 1.408(8)
C19 H19 0.9300
C20 H20 0.9300
C21 C20 1.389(11)
C21 H21 0.9300
C22 C21 1.409(10)
C22 H22 0.9300
C23 C24 1.400(13)
C23 C27 1.379(13)
C23 H23 0.9300
C24 C25 1.380(11)
C24 H24 0.9300
C25 H25 0.9300
C26 C25 1.345(10)
C26 C27 1.378(10)
C26 H26 0.9300
C27 H27 0.9300
C28 H28A 0.9600
C28 H28B 0.9600
C28 H28C 0.9600

loop_
_geom_torsion_atom_site_label_1
_geom_torsion_atom_site_label_2
_geom_torsion_atom_site_label_3
_geom_torsion_atom_site_label_4
_geom_torsion
C5 Fe1 C4 C3 -120.0(4)
C5 Fe1 C4 C8 118.2(3)
C6 Fe1 C4 C3 -157.3(4)
C6 Fe1 C4 C5 -37.3(2)
C6 Fe1 C4 C8 80.9(3)
C7 Fe1 C4 C3 159.3(4)
C7 Fe1 C4 C5 -80.7(3)
C7 Fe1 C4 C8 37.5(3)
C8 Fe1 C4 C3 121.8(4)
C8 Fe1 C4 C5 -118.2(3)
C9 Fe1 C4 C3 -0.3(4)
C9 Fe1 C4 C5 119.7(3)
C9 Fe1 C4 C8 -122.1(3)
C10 Fe1 C4 C3 40.9(5)
C10 Fe1 C4 C5 161.0(4)
C10 Fe1 C4 C8 -80.9(4)
C11 Fe1 C4 C3 71.9(8)
C11 Fe1 C4 C5 -168.1(7)
C11 Fe1 C4 C8 -49.9(7)
C12 Fe1 C4 C3 -68.6(8)
C12 Fe1 C4 C5 51.4(8)
C12 Fe1 C4 C8 169.6(7)
C13 Fe1 C4 C3 -41.4(4)
C13 Fe1 C4 C5 78.6(3)
C13 Fe1 C4 C8 -163.2(3)
C4 Fe1 C5 C6 -119.8(3)
C6 Fe1 C5 C4 119.8(3)
C7 Fe1 C5 C4 82.4(3)
C7 Fe1 C5 C6 -37.4(3)
C8 Fe1 C5 C4 38.4(2)
C8 Fe1 C5 C6 -81.4(3)
C9 Fe1 C5 C4 -78.3(3)
C9 Fe1 C5 C6 161.9(3)
C10 Fe1 C5 C4 -44.4(7)
C10 Fe1 C5 C6 -164.2(6)
C11 Fe1 C5 C4 164.9(8)
C11 Fe1 C5 C6 45.1(9)
C12 Fe1 C5 C4 -161.7(3)
C12 Fe1 C5 C6 78.5(4)
C13 Fe1 C5 C4 -120.9(3)
C13 Fe1 C5 C6 119.3(3)
C4 Fe1 C6 C5 37.4(2)
C4 Fe1 C6 C7 -82.1(3)
C5 Fe1 C6 C7 -119.5(3)
C7 Fe1 C6 C5 119.5(3)
C8 Fe1 C6 C5 81.6(3)
C8 Fe1 C6 C7 -37.9(2)
C9 Fe1 C6 C5 -44.1(7)
C9 Fe1 C6 C7 -163.6(6)
C10 Fe1 C6 C5 160.1(7)
C10 Fe1 C6 C7 40.6(8)
C11 Fe1 C6 C5 -164.2(4)
C11 Fe1 C6 C7 76.4(4)
C12 Fe1 C6 C5 -122.3(3)
C12 Fe1 C6 C7 118.2(4)
C13 Fe1 C6 C5 -79.8(4)
C13 Fe1 C6 C7 160.7(3)
C4 Fe1 C7 C6 81.4(3)
C4 Fe1 C7 C8 -37.7(2)
C5 Fe1 C7 C6 37.5(2)
C5 Fe1 C7 C8 -81.6(3)
C6 Fe1 C7 C8 -119.1(4)
C8 Fe1 C7 C6 119.1(4)
C9 Fe1 C7 C6 161.6(7)
C9 Fe1 C7 C8 42.4(8)
C10 Fe1 C7 C6 -165.4(4)
C10 Fe1 C7 C8 75.5(4)
C11 Fe1 C7 C6 -123.3(4)
C11 Fe1 C7 C8 117.6(4)
C12 Fe1 C7 C6 -81.8(4)
C12 Fe1 C7 C8 159.1(4)
C13 Fe1 C7 C6 -47.3(7)
C13 Fe1 C7 C8 -166.5(6)
C4 Fe1 C8 C7 119.4(4)
C5 Fe1 C8 C4 -38.2(2)
C5 Fe1 C8 C7 81.3(3)
C6 Fe1 C8 C4 -81.9(3)
C6 Fe1 C8 C7 37.5(3)
C7 Fe1 C8 C4 -119.4(4)
C9 Fe1 C8 C4 76.4(4)
C9 Fe1 C8 C7 -164.1(4)
C10 Fe1 C8 C4 117.2(4)
C10 Fe1 C8 C7 -123.4(4)
C11 Fe1 C8 C4 159.1(4)
C11 Fe1 C8 C7 -81.5(4)
C12 Fe1 C8 C4 -171.1(6)
C12 Fe1 C8 C7 -51.7(7)
C13 Fe1 C8 C4 45.3(8)
C13 Fe1 C8 C7 164.8(7)
C4 Fe1 C9 C10 117.9(4)
C4 Fe1 C9 C13 -122.8(4)
C5 Fe1 C9 C10 159.6(4)
C5 Fe1 C9 C13 -81.1(5)
C6 Fe1 C9 C10 -168.2(5)
C6 Fe1 C9 C13 -49.0(8)
C7 Fe1 C9 C10 44.5(9)
C7 Fe1 C9 C13 163.7(6)
C8 Fe1 C9 C10 76.2(5)
C8 Fe1 C9 C13 -164.5(4)
C10 Fe1 C9 C13 119.3(6)
C11 Fe1 C9 C10 -38.0(5)
C11 Fe1 C9 C13 81.3(5)
C12 Fe1 C9 C13 38.0(4)
C12 Fe1 C9 C10 -81.3(5)
C13 Fe1 C9 C10 -119.3(6)
C4 Fe1 C10 C9 -79.4(5)
C4 Fe1 C10 C11 161.7(5)
C5 Fe1 C10 C9 -47.4(8)
C5 Fe1 C10 C11 -166.3(6)
C6 Fe1 C10 C9 166.0(6)
C6 Fe1 C10 C11 47.2(10)
C7 Fe1 C10 C9 -163.3(4)
C7 Fe1 C10 C11 77.8(5)
C8 Fe1 C10 C9 -122.0(4)
C8 Fe1 C10 C11 119.2(5)
C9 Fe1 C10 C11 -118.9(7)
C11 Fe1 C10 C9 118.9(7)
C12 Fe1 C10 C9 81.1(5)
C12 Fe1 C10 C11 -37.7(5)
C13 Fe1 C10 C9 37.8(4)
C13 Fe1 C10 C11 -81.1(5)
C4 Fe1 C11 C10 -42.9(10)
C4 Fe1 C11 C12 -161.1(5)
C5 Fe1 C11 C10 162.4(7)
C5 Fe1 C11 C12 44.2(11)
C6 Fe1 C11 C10 -163.3(5)
C6 Fe1 C11 C12 78.5(5)
C7 Fe1 C11 C10 -121.8(5)
C7 Fe1 C11 C12 120.0(5)
C8 Fe1 C11 C10 -79.0(6)
C8 Fe1 C11 C12 162.8(4)
C9 Fe1 C11 C10 37.5(5)
C9 Fe1 C11 C12 -80.7(5)
C10 Fe1 C11 C12 -118.2(7)
C12 Fe1 C11 C10 118.2(7)
C13 Fe1 C11 C10 81.5(5)
C13 Fe1 C11 C12 -36.7(5)
C4 Fe1 C12 C11 156.8(7)
C4 Fe1 C12 C13 36.3(10)
C5 Fe1 C12 C11 -164.3(5)
C5 Fe1 C12 C13 75.1(5)
C6 Fe1 C12 C11 -121.8(5)
C6 Fe1 C12 C13 117.7(4)
C7 Fe1 C12 C11 -78.9(6)
C7 Fe1 C12 C13 160.5(4)
C8 Fe1 C12 C11 -41.3(9)
C8 Fe1 C12 C13 -161.8(5)
C9 Fe1 C12 C11 81.9(5)
C9 Fe1 C12 C13 -38.6(4)
C10 Fe1 C12 C11 38.4(5)
C10 Fe1 C12 C13 -82.1(5)
C11 Fe1 C12 C13 -120.5(7)
C13 Fe1 C12 C11 120.5(7)
C19 Fe2 C18 C17 -120.4(6)
C19 Fe2 C18 C22 118.0(5)
C20 Fe2 C18 C17 -157.7(6)
C20 Fe2 C18 C19 -37.3(4)
C20 Fe2 C18 C22 80.7(5)
C21 Fe2 C18 C17 159.1(6)
C21 Fe2 C18 C19 -80.5(4)
C21 Fe2 C18 C22 37.5(5)
C22 Fe2 C18 C17 121.6(7)
C22 Fe2 C18 C19 -118.0(5)
C23 Fe2 C18 C17 -35.3(7)
C23 Fe2 C18 C19 85.1(6)
C23 Fe2 C18 C22 -156.9(6)
C24 Fe2 C18 C17 -68.4(9)
C24 Fe2 C18 C19 52.0(8)
C24 Fe2 C18 C22 170.0(8)
C25 Fe2 C18 C17 73.6(10)
C25 Fe2 C18 C19 -166.0(9)
C25 Fe2 C18 C22 -48.0(10)
C26 Fe2 C18 C17 46.6(6)
C26 Fe2 C18 C19 167.0(4)
C26 Fe2 C18 C22 -75.0(5)
C27 Fe2 C18 C17 6.9(6)
C27 Fe2 C18 C19 127.3(5)
C27 Fe2 C18 C22 -114.7(5)
C18 Fe2 C19 C20 -119.8(6)
C20 Fe2 C19 C18 119.8(6)
C21 Fe2 C19 C18 82.6(4)
C21 Fe2 C19 C20 -37.3(5)
C22 Fe2 C19 C18 38.5(3)
C22 Fe2 C19 C20 -81.4(5)
C23 Fe2 C19 C18 -112.9(6)
C23 Fe2 C19 C20 127.3(7)
C24 Fe2 C19 C18 -155.8(5)
C24 Fe2 C19 C20 84.3(7)
C25 Fe2 C19 C18 171.5(5)
C25 Fe2 C19 C20 51.7(8)
C26 Fe2 C19 C18 -43.5(12)
C26 Fe2 C19 C20 -163.4(11)
C27 Fe2 C19 C18 -72.4(6)
C27 Fe2 C19 C20 167.8(6)
C18 Fe2 C20 C19 37.3(4)
C18 Fe2 C20 C21 -82.1(4)
C19 Fe2 C20 C21 -119.4(6)
C21 Fe2 C20 C19 119.4(6)
C22 Fe2 C20 C19 81.4(4)
C22 Fe2 C20 C21 -38.0(4)
C23 Fe2 C20 C19 -72.9(6)
C23 Fe2 C20 C21 167.7(5)
C24 Fe2 C20 C19 -114.3(6)
C24 Fe2 C20 C21 126.3(5)
C25 Fe2 C20 C19 -156.6(4)
C25 Fe2 C20 C21 84.0(5)
C26 Fe2 C20 C19 170.5(6)
C26 Fe2 C20 C21 51.1(9)
C27 Fe2 C20 C19 -40.6(15)
C27 Fe2 C20 C21 -160.0(12)
C18 Fe2 C21 C20 81.4(4)
C18 Fe2 C21 C22 -37.5(4)
C19 Fe2 C21 C20 37.6(4)
C19 Fe2 C21 C22 -81.3(4)
C24 Fe2 C21 C20 -73.8(5)
C20 Fe2 C21 C22 -118.9(5)
C22 Fe2 C21 C20 118.9(5)
C23 Fe2 C21 C20 -40.7(13)
C23 Fe2 C21 C22 -159.6(10)
C24 Fe2 C21 C22 167.2(5)
C25 Fe2 C21 C22 126.2(5)
C25 Fe2 C21 C20 -114.9(5)
C26 Fe2 C21 C20 -156.3(4)
C26 Fe2 C21 C22 84.7(5)
C27 Fe2 C21 C20 168.5(6)
C27 Fe2 C21 C22 49.6(8)
C18 Fe2 C22 C21 119.6(6)
C19 Fe2 C22 C18 -38.3(3)
C19 Fe2 C22 C21 81.4(5)
C20 Fe2 C22 C18 -82.2(4)
C20 Fe2 C22 C21 37.5(4)
C21 Fe2 C22 C18 -119.6(6)
C23 Fe2 C22 C18 49.0(9)
C23 Fe2 C22 C21 168.6(7)
C24 Fe2 C22 C18 -162.3(12)
C24 Fe2 C22 C21 -42.7(15)
C25 Fe2 C22 C18 165.5(4)
C25 Fe2 C22 C21 -74.9(6)
C26 Fe2 C22 C18 126.0(4)
C26 Fe2 C22 C21 -114.4(5)
C27 Fe2 C22 C18 83.2(5)
C27 Fe2 C22 C21 -157.1(5)
C18 Fe2 C23 C24 -157.8(5)
C18 Fe2 C23 C27 83.7(5)
C19 Fe2 C23 C24 -114.8(6)
C19 Fe2 C23 C27 126.7(5)
C20 Fe2 C23 C24 -73.9(6)
C20 Fe2 C23 C27 167.6(4)
C21 Fe2 C23 C24 -41.8(14)
C21 Fe2 C23 C27 -160.3(10)
C22 Fe2 C23 C24 168.1(6)
C22 Fe2 C23 C27 49.6(8)
C24 Fe2 C23 C27 -118.5(7)
C25 Fe2 C23 C24 38.0(5)
C25 Fe2 C23 C27 -80.5(5)
C26 Fe2 C23 C24 80.4(6)
C26 Fe2 C23 C27 -38.0(5)
C27 Fe2 C23 C24 118.5(7)
C18 Fe2 C24 C23 47.4(10)
C18 Fe2 C24 C25 165.3(5)
C19 Fe2 C24 C23 83.6(6)
C19 Fe2 C24 C25 -158.5(5)
C20 Fe2 C24 C23 126.7(6)
C20 Fe2 C24 C25 -115.5(6)
C21 Fe2 C24 C23 167.5(6)
C21 Fe2 C24 C25 -74.7(7)
C22 Fe2 C24 C23 -158.7(12)
C22 Fe2 C24 C25 -40.8(16)
C23 Fe2 C24 C25 117.8(8)
C25 Fe2 C24 C23 -117.8(8)
C26 Fe2 C24 C23 -81.3(6)
C26 Fe2 C24 C25 36.5(5)
C27 Fe2 C24 C23 -37.7(5)
C27 Fe2 C24 C25 80.1(6)
C18 Fe2 C25 C24 -154.4(9)
C18 Fe2 C25 C26 -34.8(12)
C19 Fe2 C25 C24 46.7(9)
C19 Fe2 C25 C26 166.4(6)
C20 Fe2 C25 C24 83.0(7)
C20 Fe2 C25 C26 -157.3(5)
C21 Fe2 C25 C24 125.8(7)
C21 Fe2 C25 C26 -114.6(5)
C22 Fe2 C25 C24 167.6(6)
C22 Fe2 C25 C26 -72.8(6)
C23 Fe2 C25 C24 -38.6(6)
C23 Fe2 C25 C26 81.0(6)
C24 Fe2 C25 C26 119.6(8)
C26 Fe2 C25 C24 -119.6(8)
C27 Fe2 C25 C24 -82.3(6)
C27 Fe2 C25 C26 37.3(5)
C18 Fe2 C26 C25 169.0(4)
C18 Fe2 C26 C27 -71.1(6)
C19 Fe2 C26 C25 -156.5(10)
C19 Fe2 C26 C27 -36.6(14)
C20 Fe2 C26 C25 48.1(10)
C20 Fe2 C26 C27 168.0(8)
C21 Fe2 C26 C25 83.6(6)
C21 Fe2 C26 C27 -156.5(6)
C22 Fe2 C26 C25 127.0(5)
C22 Fe2 C26 C27 -113.0(6)
C23 Fe2 C26 C25 -81.8(6)
C23 Fe2 C26 C27 38.1(6)
C24 Fe2 C26 C25 -37.4(5)
C24 Fe2 C26 C27 82.5(6)
C25 Fe2 C26 C27 119.9(8)
C27 Fe2 C26 C25 -119.9(8)
C18 Fe2 C27 C23 -113.7(6)
C18 Fe2 C27 C26 128.3(5)
C19 Fe2 C27 C23 -73.1(6)
C19 Fe2 C27 C26 168.8(5)
C20 Fe2 C27 C23 -41.0(14)
C20 Fe2 C27 C26 -159.1(11)
C21 Fe2 C27 C23 168.7(6)
C21 Fe2 C27 C26 50.7(9)
C22 Fe2 C27 C23 -156.5(5)
C22 Fe2 C27 C26 85.4(5)
C23 Fe2 C27 C26 -118.1(8)
C24 Fe2 C27 C23 38.2(5)
C24 Fe2 C27 C26 -79.9(6)
C25 Fe2 C27 C23 81.7(6)
C25 Fe2 C27 C26 -36.4(5)
C26 Fe2 C27 C23 118.1(8)
N3 P1 N1 P2 1.9(4)
N4 P1 N1 P2 131.0(3)
N5 P1 N1 P2 -125.5(3)
N1 P1 N3 P3 -1.7(3)
N4 P1 N3 P3 -129.1(2)
N5 P1 N3 P3 125.0(3)
N1 P1 N4 C2 116.1(3)
N1 P1 N4 C3 -85.6(4)
N3 P1 N4 C2 -115.3(3)
N3 P1 N4 C3 43.0(4)
N5 P1 N4 C2 1.5(3)
N5 P1 N4 C3 159.9(3)
N1 P1 N5 C1 -95.6(3)
N1 P1 N5 C14 45.0(4)
N3 P1 N5 C1 136.7(3)
N3 P1 N5 C14 -82.8(4)
N4 P1 N5 C1 18.5(3)
N4 P1 N5 C14 159.0(4)
Cl1A P2 Cl2A Cl2B 13.2(11)
Cl1B P2 Cl1A Cl2B 170.1(8)
Cl1B P2 Cl2A Cl2B 11.1(11)
Cl2A P2 Cl1A Cl2B -5.4(4)
Cl2A P2 Cl1A Cl1B -175.4(7)
Cl2B P2 Cl1A Cl1B -170.1(8)
N1 P2 Cl1A Cl1B -63.3(7)
N1 P2 Cl1A Cl2B 106.8(4)
N2 P2 Cl1A Cl1B 75.2(7)
N2 P2 Cl1A Cl2B -114.7(4)
Cl1A P2 N1 P1 137.5(3)
Cl2A P2 N1 P1 -116.3(3)
Cl1B P2 N1 P1 116.1(4)
Cl2B P2 N1 P1 -140.7(5)
N2 P2 N1 P1 4.7(5)
N1 P2 N2 P3 -11.6(5)
Cl2B P2 N2 P3 131.4(5)
Cl1A P2 N2 P3 -144.8(3)
Cl2A P2 N2 P3 110.5(3)
Cl1B P2 N2 P3 -121.1(4)
N3 P3 N2 P2 11.0(4)
N6 P3 N2 P2 -118.7(3)
N7 P3 N2 P2 137.8(3)
N2 P3 N3 P1 -4.5(3)
N6 P3 N3 P1 122.9(3)
N7 P3 N3 P1 -131.4(2)
N2 P3 N6 C15 -119.8(4)
N2 P3 N6 C28 68.0(5)
N3 P3 N6 C15 111.2(4)
N3 P3 N6 C28 -61.0(5)
N7 P3 N6 C15 -4.9(4)
N7 P3 N6 C28 -177.1(4)
N2 P3 N7 C16 97.0(3)
N2 P3 N7 C17 -43.4(4)
N3 P3 N7 C16 -135.2(3)
N3 P3 N7 C17 84.4(4)
N6 P3 N7 C16 -16.7(3)
N6 P3 N7 C17 -157.1(4)
P1 N4 C2 C1 -19.9(4)
C3 N4 C2 C1 -179.1(3)
P1 N4 C3 C4 126.8(3)
C2 N4 C3 C4 -76.0(5)
P1 N5 C1 C2 -32.1(4)
C14 N5 C1 C2 -173.4(4)
P3 N6 C15 C16 23.6(5)
C28 N6 C15 C16 -164.0(4)
P3 N7 C16 C15 31.9(5)
C17 N7 C16 C15 172.4(4)
P3 N7 C17 C18 -169.8(4)
C16 N7 C17 C18 52.9(6)
N4 C2 C1 N5 31.4(4)
Fe1 C4 C3 N4 -174.4(3)
C5 C4 C3 N4 95.4(4)
C8 C4 C3 N4 -83.5(5)
Fe1 C4 C5 C6 59.2(3)
C3 C4 C5 Fe1 121.1(4)
C3 C4 C5 C6 -179.7(4)
C8 C4 C5 Fe1 -59.8(3)
C8 C4 C5 C6 -0.6(5)
Fe1 C4 C8 C7 -59.3(3)
C3 C4 C8 Fe1 -120.9(4)
C3 C4 C8 C7 179.8(4)
C5 C4 C8 Fe1 60.0(3)
C5 C4 C8 C7 0.7(5)
Fe1 C5 C6 C7 59.2(3)
C4 C5 C6 Fe1 -59.0(3)
C4 C5 C6 C7 0.3(5)
Fe1 C7 C6 C5 -59.2(3)
C8 C7 C6 Fe1 59.4(3)
C8 C7 C6 C5 0.2(5)
Fe1 C7 C8 C4 59.1(3)
C6 C7 C8 Fe1 -59.7(3)
C6 C7 C8 C4 -0.6(5)
Fe1 C9 C10 C11 59.5(5)
C13 C9 C10 Fe1 -60.0(4)
C13 C9 C10 C11 -0.5(7)
Fe1 C11 C10 C9 -59.6(4)
C12 C11 C10 Fe1 60.4(5)
C12 C11 C10 C9 0.8(8)
Fe1 C12 C11 C10 -60.2(4)
C13 C12 C11 Fe1 59.4(4)
C13 C12 C11 C10 -0.8(7)
C9 C13 Fe1 C4 75.6(5)
C9 C13 Fe1 C5 117.9(4)
C9 C13 Fe1 C6 160.2(4)
C9 C13 Fe1 C7 -165.4(6)
C9 C13 Fe1 C8 41.5(9)
C9 C13 Fe1 C10 -37.2(4)
C9 C13 Fe1 C11 -81.2(5)
C9 C13 Fe1 C12 -117.8(7)
C12 C13 Fe1 C4 -166.6(4)
C12 C13 Fe1 C5 -124.3(4)
C12 C13 Fe1 C6 -82.0(5)
C12 C13 Fe1 C7 -47.6(9)
C12 C13 Fe1 C8 159.3(6)
C12 C13 Fe1 C9 117.8(7)
C12 C13 Fe1 C10 80.6(5)
C12 C13 Fe1 C11 36.6(5)
Fe1 C13 C9 C10 60.0(4)
C12 C13 C9 Fe1 -60.0(4)
C12 C13 C9 C10 0.0(7)
Fe1 C13 C12 C11 -59.2(5)
C9 C13 C12 Fe1 59.7(4)
C9 C13 C12 C11 0.5(7)
N7 C16 C15 N6 -33.6(5)
Fe2 C18 C17 N7 161.8(3)
C19 C18 C17 N7 71.7(6)
C22 C18 C17 N7 -108.4(6)
Fe2 C18 C19 C20 58.5(4)
C17 C18 C19 Fe2 120.1(5)
C17 C18 C19 C20 178.6(5)
C22 C18 C19 Fe2 -59.9(4)
C22 C18 C19 C20 -1.4(6)
Fe2 C18 C22 C21 -59.4(4)
C17 C18 C22 Fe2 -119.6(5)
C17 C18 C22 C21 -178.9(5)
C19 C18 C22 Fe2 60.4(4)
C19 C18 C22 C21 1.0(6)
Fe2 C19 C20 C21 59.8(5)
C18 C19 C20 Fe2 -58.6(4)
C18 C19 C20 C21 1.2(7)
Fe2 C21 C20 C19 -60.0(4)
C22 C21 C20 Fe2 59.4(5)
C22 C21 C20 C19 -0.6(8)
Fe2 C22 C21 C20 -59.6(5)
C18 C22 C21 Fe2 59.4(4)
C18 C22 C21 C20 -0.2(7)
Fe2 C23 C24 C25 -60.1(5)
C27 C23 C24 Fe2 60.1(5)
C27 C23 C24 C25 -0.1(8)
Fe2 C23 C27 C26 60.5(5)
C24 C23 C27 Fe2 -60.1(5)
C24 C23 C27 C26 0.4(8)
Fe2 C24 C25 C26 -60.1(5)
C23 C24 C25 Fe2 59.8(5)
C23 C24 C25 C26 -0.3(8)
Fe2 C26 C25 C24 59.9(5)
C27 C26 C25 Fe2 -59.4(5)
C27 C26 C25 C24 0.5(8)
Fe2 C26 C27 C23 -60.4(5)
C25 C26 C27 Fe2 59.8(5)
C25 C26 C27 C23 -0.6(8)
